data_7016501
loop_
_publ_author_name
'Xue, Shufang'
'Zhao, Lang'
'Guo, Yun-Nan'
'Deng, Ruiping'
'Guo, Yang'
'Tang, Jinkui'

_publ_section_title
;
 A series of tetranuclear lanthanide complexes comprising two
 edge-sharing triangular units with field-induced slow magnetic
 relaxation for Dy(4) species.
;
_journal_issue 33
_journal_name_full 'Dalton transactions (Cambridge, England : 2003)'
_journal_page_first 8347
_journal_page_last 8352
_journal_paper_doi 10.1039/c1dt10654f
_journal_volume 40
_journal_year 2011
_chemical_formula_sum 'C54 H66 Gd4 N14 O26'
_chemical_formula_weight 1956.21
_chemical_name_systematic
;
?
;
_space_group_IT_number 15
_symmetry_cell_setting monoclinic
_symmetry_space_group_name_Hall '-C 2yc'
_symmetry_space_group_name_H-M 'C 1 2/c 1'
_atom_sites_solution_hydrogens geom
_atom_sites_solution_primary direct
_atom_sites_solution_secondary difmap
_audit_creation_method SHELXL-97
_cell_angle_alpha 90.00
_cell_angle_beta 118.5560(10)
_cell_angle_gamma 90.00
_cell_formula_units_Z 4
_cell_length_a 25.3556(15)
_cell_length_b 12.8097(7)
_cell_length_c 24.642(2)
_cell_measurement_temperature 191(2)
_cell_volume 7030.0(8)
_computing_structure_refinement 'SHELXL-97 (Sheldrick, 1997)'
_computing_structure_solution 'SHELXS-97 (Sheldrick, 1990)'
_diffrn_ambient_temperature 191(2)
_diffrn_measured_fraction_theta_full 0.999
_diffrn_measured_fraction_theta_max 0.999
_diffrn_radiation_monochromator graphite
_diffrn_radiation_source 'fine-focus sealed tube'
_diffrn_radiation_type MoK\a
_diffrn_radiation_wavelength 0.71073
_diffrn_reflns_av_R_equivalents 0.0799
_diffrn_reflns_av_sigmaI/netI 0.0999
_diffrn_reflns_limit_h_max 28
_diffrn_reflns_limit_h_min -31
_diffrn_reflns_limit_k_max 15
_diffrn_reflns_limit_k_min -15
_diffrn_reflns_limit_l_max 25
_diffrn_reflns_limit_l_min -30
_diffrn_reflns_number 19141
_diffrn_reflns_theta_full 26.06
_diffrn_reflns_theta_max 26.06
_diffrn_reflns_theta_min 1.83
_exptl_absorpt_coefficient_mu 3.811
_exptl_absorpt_correction_T_max 0.5635
_exptl_absorpt_correction_T_min 0.4877
_exptl_absorpt_correction_type multi-scan
_exptl_crystal_density_diffrn 1.848
_exptl_crystal_density_method 'not measured'
_exptl_crystal_F_000 3808
_exptl_crystal_size_max 0.22
_exptl_crystal_size_mid 0.19
_exptl_crystal_size_min 0.17
_refine_diff_density_max 1.755
_refine_diff_density_min -1.081
_refine_diff_density_rms 0.203
_refine_ls_extinction_method none
_refine_ls_goodness_of_fit_ref 1.003
_refine_ls_hydrogen_treatment constr
_refine_ls_matrix_type full
_refine_ls_number_parameters 449
_refine_ls_number_reflns 6960
_refine_ls_number_restraints 0
_refine_ls_restrained_S_all 1.003
_refine_ls_R_factor_all 0.0909
_refine_ls_R_factor_gt 0.0469
_refine_ls_shift/su_max 0.004
_refine_ls_shift/su_mean 0.000
_refine_ls_structure_factor_coef Fsqd
_refine_ls_weighting_details 'calc w=1/[\s^2^(Fo^2^)+(0.0412P)^2^+0.4579P] where P=(Fo^2^+2Fc^2^)/3'
_refine_ls_weighting_scheme calc
_refine_ls_wR_factor_gt 0.0939
_refine_ls_wR_factor_ref 0.1120
_reflns_number_gt 4549
_reflns_number_total 6960
_reflns_threshold_expression >2sigma(I)
_cod_data_source_file c1dt10654f.txt
_cod_data_source_block 1
_cod_original_cell_volume 7029.9(8)
_cod_original_sg_symbol_H-M C2/c
_cod_database_code 7016501

loop_
_symmetry_equiv_pos_as_xyz
'x, y, z'
'-x, y, -z+1/2'
'x+1/2, y+1/2, z'
'-x+1/2, y+1/2, -z+1/2'
'-x, -y, -z'
'x, -y, z-1/2'
'-x+1/2, -y+1/2, -z'
'x+1/2, -y+1/2, z-1/2'

loop_
_atom_site_label
_atom_site_type_symbol
_atom_site_fract_x
_atom_site_fract_y
_atom_site_fract_z
_atom_site_U_iso_or_equiv
_atom_site_adp_type
_atom_site_occupancy
_atom_site_symmetry_multiplicity
_atom_site_calc_flag
_atom_site_refinement_flags
Gd1 Gd 0.413647(18) 0.69485(3) 0.716213(19) 0.02028(12) Uani 1 1 d .
Gd2 Gd 0.471623(18) 0.75485(3) 0.603314(19) 0.02057(12) Uani 1 1 d .
N1 N 0.3016(3) 0.6223(6) 0.6365(3) 0.0264(18) Uani 1 1 d .
N2 N 0.3209(3) 0.6722(6) 0.5055(3) 0.0268(18) Uani 1 1 d .
N3 N 0.3691(3) 0.7192(5) 0.5017(3) 0.0255(18) Uani 1 1 d .
N4 N 0.4581(3) 0.8076(5) 0.4927(3) 0.0225(16) Uani 1 1 d .
N5 N 0.5524(3) 0.8741(5) 0.5954(3) 0.0215(16) Uani 1 1 d .
N6 N 0.6018(3) 0.9140(6) 0.6474(3) 0.0309(19) Uani 1 1 d .
N7 N 0.6627(3) 0.8462(5) 0.8049(3) 0.0247(17) Uani 1 1 d .
O1 O 0.3814(2) 0.7010(5) 0.6087(2) 0.0243(14) Uani 1 1 d .
O2 O 0.5650(2) 0.8093(5) 0.6976(3) 0.0250(14) Uani 1 1 d .
O3 O 0.4961(2) 0.6541(4) 0.6922(2) 0.0209(13) Uani 1 1 d .
H3A H 0.4954 0.5782 0.6824 0.025 Uiso 1 1 calc .
O4 O 0.3778(3) 0.4209(5) 0.7482(3) 0.050(2) Uani 1 1 d .
O5 O 0.4210(3) 0.5130(5) 0.7034(3) 0.0332(16) Uani 1 1 d .
O6 O 0.4326(3) 0.9285(5) 0.5967(3) 0.0317(15) Uani 1 1 d .
O7 O 0.4478(2) 0.8514(5) 0.6825(3) 0.0275(14) Uani 1 1 d .
O8 O 0.4614(3) 0.5719(5) 0.5643(3) 0.0383(17) Uani 1 1 d .
O9 O 0.5503(3) 0.6447(5) 0.6008(3) 0.0346(16) Uani 1 1 d .
O11 O 0.3067(3) 0.7436(6) 0.2400(4) 0.059(2) Uani 1 1 d .
H11 H 0.3302 0.6969 0.2405 0.089 Uiso 1 1 calc R
O10 O 0.3698(2) 0.6173(5) 0.7755(3) 0.0283(15) Uani 1 1 d .
O12 O 0.6346(8) 0.5926(17) 0.4968(10) 0.257(12) Uani 1 1 d .
H12 H 0.6046 0.5968 0.4614 0.385 Uiso 1 1 calc R
O13 O 0.2899(3) 0.1794(5) 0.5463(3) 0.051(2) Uani 1 1 d .
C1 C 0.2615(3) 0.5808(7) 0.6518(4) 0.025(2) Uani 1 1 d .
H1 H 0.2702 0.5835 0.6938 0.030 Uiso 1 1 calc R
C2 C 0.2087(4) 0.5347(8) 0.6095(5) 0.041(3) Uani 1 1 d .
H2 H 0.1819 0.5050 0.6220 0.050 Uiso 1 1 calc R
C3 C 0.1960(4) 0.5327(8) 0.5488(5) 0.041(3) Uani 1 1 d .
H3 H 0.1595 0.5027 0.5184 0.049 Uiso 1 1 calc R
C4 C 0.2362(4) 0.5743(7) 0.5320(4) 0.032(2) Uani 1 1 d .
H4 H 0.2282 0.5725 0.4902 0.039 Uiso 1 1 calc R
C5 C 0.2877(3) 0.6181(7) 0.5768(4) 0.021(2) Uani 1 1 d .
C6 C 0.3340(4) 0.6678(6) 0.5631(4) 0.022(2) Uani 1 1 d .
C7 C 0.3620(4) 0.7283(7) 0.4468(4) 0.031(2) Uani 1 1 d .
H7 H 0.3268 0.7027 0.4121 0.037 Uiso 1 1 calc R
C8 C 0.4095(4) 0.7789(7) 0.4393(4) 0.027(2) Uani 1 1 d .
C9 C 0.4045(4) 0.7958(7) 0.3817(4) 0.029(2) Uani 1 1 d .
H9 H 0.3696 0.7734 0.3457 0.034 Uiso 1 1 calc R
C10 C 0.4496(4) 0.8445(7) 0.3765(4) 0.030(2) Uani 1 1 d .
H10 H 0.4470 0.8560 0.3372 0.036 Uiso 1 1 calc R
C11 C 0.4998(4) 0.8771(7) 0.4308(4) 0.032(2) Uani 1 1 d .
H11A H 0.5319 0.9126 0.4292 0.038 Uiso 1 1 calc R
C12 C 0.5019(4) 0.8566(7) 0.4866(4) 0.027(2) Uani 1 1 d .
C13 C 0.5514(4) 0.8930(7) 0.5442(4) 0.032(2) Uani 1 1 d .
H13 H 0.5833 0.9311 0.5437 0.038 Uiso 1 1 calc R
C14 C 0.6030(4) 0.8759(7) 0.6965(4) 0.025(2) Uani 1 1 d .
C15 C 0.6532(3) 0.9098(7) 0.7572(4) 0.0214(19) Uani 1 1 d .
C16 C 0.6853(4) 1.0003(7) 0.7645(4) 0.034(2) Uani 1 1 d .
H16 H 0.6767 1.0435 0.7299 0.041 Uiso 1 1 calc R
C17 C 0.7295(4) 1.0272(8) 0.8220(5) 0.039(3) Uani 1 1 d .
H17 H 0.7520 1.0895 0.8279 0.047 Uiso 1 1 calc R
C18 C 0.7413(4) 0.9627(7) 0.8715(4) 0.033(2) Uani 1 1 d .
H18 H 0.7724 0.9791 0.9118 0.040 Uiso 1 1 calc R
C19 C 0.7066(4) 0.8733(7) 0.8611(4) 0.029(2) Uani 1 1 d .
H19 H 0.7144 0.8295 0.8952 0.035 Uiso 1 1 calc R
C20 C 0.4024(4) 0.4295(8) 0.7149(5) 0.041(3) Uani 1 1 d .
C21 C 0.4116(7) 0.3321(9) 0.6838(7) 0.097(5) Uani 1 1 d .
H21A H 0.4334 0.2789 0.7152 0.145 Uiso 1 1 calc R
H21B H 0.4348 0.3510 0.6629 0.145 Uiso 1 1 calc R
H21C H 0.3724 0.3043 0.6535 0.145 Uiso 1 1 calc R
C22 C 0.4351(4) 0.9322(7) 0.6482(4) 0.025(2) Uani 1 1 d .
C23 C 0.4226(5) 1.0341(7) 0.6710(5) 0.045(3) Uani 1 1 d .
H23A H 0.4320 1.0926 0.6514 0.068 Uiso 1 1 calc R
H23B H 0.4477 1.0386 0.7160 0.068 Uiso 1 1 calc R
H23C H 0.3802 1.0371 0.6606 0.068 Uiso 1 1 calc R
C24 C 0.5159(5) 0.5644(8) 0.5815(4) 0.033(2) Uani 1 1 d .
C25 C 0.5431(5) 0.4595(8) 0.5835(5) 0.061(4) Uani 1 1 d .
H25A H 0.5112 0.4093 0.5595 0.092 Uiso 1 1 calc R
H25B H 0.5655 0.4357 0.6265 0.092 Uiso 1 1 calc R
H25C H 0.5704 0.4650 0.5659 0.092 Uiso 1 1 calc R
C26 C 0.2512(6) 0.7035(10) 0.2182(9) 0.106(6) Uani 1 1 d .
H26A H 0.2518 0.6483 0.2461 0.159 Uiso 1 1 calc R
H26B H 0.2380 0.6743 0.1770 0.159 Uiso 1 1 calc R
H26C H 0.2234 0.7587 0.2158 0.159 Uiso 1 1 calc R
C27 C 0.6325(11) 0.6736(15) 0.5340(18) 0.25(2) Uani 1 1 d .
H27A H 0.6321 0.6439 0.5704 0.371 Uiso 1 1 calc R
H27B H 0.5961 0.7151 0.5104 0.371 Uiso 1 1 calc R
H27C H 0.6679 0.7183 0.5471 0.371 Uiso 1 1 calc R

loop_
_atom_site_aniso_label
_atom_site_aniso_U_11
_atom_site_aniso_U_22
_atom_site_aniso_U_33
_atom_site_aniso_U_23
_atom_site_aniso_U_13
_atom_site_aniso_U_12
Gd1 0.0176(2) 0.0252(2) 0.0180(2) -0.0014(2) 0.00848(18) -0.00147(19)
Gd2 0.0179(2) 0.0256(2) 0.0179(2) 0.0019(2) 0.00826(18) -0.00169(19)
N1 0.019(4) 0.035(5) 0.023(4) 0.002(4) 0.009(3) -0.005(3)
N2 0.025(4) 0.040(5) 0.014(4) -0.004(3) 0.008(3) -0.009(3)
N3 0.026(4) 0.032(5) 0.017(4) 0.002(3) 0.010(3) -0.004(3)
N4 0.023(4) 0.024(4) 0.018(4) 0.003(3) 0.009(3) -0.001(3)
N5 0.020(4) 0.027(4) 0.016(4) 0.005(3) 0.007(3) -0.001(3)
N6 0.023(4) 0.042(5) 0.024(4) 0.012(4) 0.008(4) -0.004(3)
N7 0.021(4) 0.028(4) 0.019(4) -0.005(3) 0.005(3) 0.000(3)
O1 0.011(3) 0.038(4) 0.020(3) -0.010(3) 0.004(3) -0.011(3)
O2 0.023(3) 0.032(4) 0.019(3) -0.004(3) 0.009(3) -0.006(3)
O3 0.021(3) 0.020(3) 0.025(3) -0.002(3) 0.013(3) 0.001(2)
O4 0.069(5) 0.036(4) 0.058(5) -0.004(4) 0.042(5) -0.017(4)
O5 0.037(4) 0.027(4) 0.044(4) -0.002(3) 0.027(3) -0.002(3)
O6 0.038(4) 0.029(4) 0.031(4) 0.003(3) 0.019(3) -0.001(3)
O7 0.023(3) 0.030(4) 0.030(4) 0.001(3) 0.012(3) -0.005(3)
O8 0.043(4) 0.030(4) 0.037(4) -0.002(3) 0.015(4) 0.006(3)
O9 0.043(4) 0.034(4) 0.026(4) -0.001(3) 0.017(3) 0.010(3)
O11 0.044(5) 0.049(5) 0.067(6) -0.014(5) 0.012(4) 0.010(4)
O10 0.023(3) 0.040(4) 0.024(3) 0.003(3) 0.013(3) -0.006(3)
O12 0.132(15) 0.28(2) 0.23(2) 0.10(2) -0.017(13) -0.092(16)
O13 0.051(5) 0.031(4) 0.053(5) 0.010(4) 0.010(4) -0.011(3)
C1 0.017(5) 0.035(6) 0.022(5) 0.010(4) 0.009(4) 0.001(4)
C2 0.020(5) 0.053(7) 0.050(7) 0.014(6) 0.016(5) -0.005(5)
C3 0.022(5) 0.049(7) 0.042(7) -0.003(5) 0.007(5) -0.016(5)
C4 0.027(5) 0.045(6) 0.018(5) -0.002(4) 0.005(4) -0.008(4)
C5 0.014(4) 0.031(5) 0.016(4) 0.004(4) 0.004(4) 0.000(4)
C6 0.017(5) 0.025(5) 0.028(5) -0.005(4) 0.014(4) -0.006(4)
C7 0.027(5) 0.032(6) 0.031(5) 0.006(4) 0.012(4) -0.006(4)
C8 0.020(5) 0.029(5) 0.028(5) 0.001(4) 0.009(4) 0.000(4)
C9 0.024(5) 0.041(6) 0.018(5) 0.004(4) 0.008(4) -0.002(4)
C10 0.037(6) 0.044(6) 0.014(4) 0.004(4) 0.016(4) -0.004(4)
C11 0.022(5) 0.044(6) 0.032(5) 0.004(5) 0.014(4) -0.009(4)
C12 0.030(5) 0.028(5) 0.025(5) 0.003(4) 0.015(4) -0.006(4)
C13 0.027(5) 0.036(6) 0.032(6) 0.009(5) 0.014(5) -0.006(4)
C14 0.018(5) 0.039(6) 0.018(5) 0.002(4) 0.008(4) 0.002(4)
C15 0.014(4) 0.033(5) 0.017(5) -0.003(4) 0.008(4) 0.005(4)
C16 0.029(5) 0.036(6) 0.030(5) 0.001(5) 0.007(5) -0.013(4)
C17 0.027(6) 0.032(6) 0.044(6) 0.001(5) 0.005(5) -0.011(4)
C18 0.026(5) 0.030(6) 0.029(5) -0.004(5) 0.001(4) -0.004(4)
C19 0.029(5) 0.034(6) 0.026(5) 0.001(4) 0.014(4) 0.012(4)
C20 0.033(6) 0.037(6) 0.040(6) 0.001(5) 0.006(5) 0.008(5)
C21 0.170(15) 0.030(8) 0.143(15) -0.019(8) 0.116(13) -0.021(8)
C22 0.018(5) 0.022(5) 0.039(6) 0.000(5) 0.016(4) -0.005(4)
C23 0.057(7) 0.031(6) 0.069(8) 0.005(6) 0.046(7) 0.005(5)
C24 0.051(7) 0.035(6) 0.018(5) 0.002(4) 0.020(5) 0.008(5)
C25 0.079(9) 0.043(7) 0.051(8) 0.005(6) 0.021(7) 0.035(6)
C26 0.070(10) 0.059(9) 0.22(2) 0.019(11) 0.089(12) 0.015(8)
C27 0.17(2) 0.091(17) 0.61(7) 0.08(3) 0.29(4) 0.056(16)

loop_
_atom_type_symbol
_atom_type_description
_atom_type_scat_dispersion_real
_atom_type_scat_dispersion_imag
_atom_type_scat_source
C C 0.0033 0.0016 'International Tables Vol C Tables 4.2.6.8 and 6.1.1.4'
H H 0.0000 0.0000 'International Tables Vol C Tables 4.2.6.8 and 6.1.1.4'
N N 0.0061 0.0033 'International Tables Vol C Tables 4.2.6.8 and 6.1.1.4'
O O 0.0106 0.0060 'International Tables Vol C Tables 4.2.6.8 and 6.1.1.4'
Gd Gd -0.1653 3.9035 'International Tables Vol C Tables 4.2.6.8 and 6.1.1.4'

loop_
_geom_angle_atom_site_label_1
_geom_angle_atom_site_label_2
_geom_angle_atom_site_label_3
_geom_angle
_geom_angle_site_symmetry_1
_geom_angle_site_symmetry_3
O5 Gd1 O1 83.7(2) . .
O5 Gd1 O3 79.0(2) . 2_656
O1 Gd1 O3 136.73(18) . 2_656
O5 Gd1 O2 135.5(2) . 2_656
O1 Gd1 O2 140.7(2) . 2_656
O3 Gd1 O2 65.82(18) 2_656 2_656
O5 Gd1 O10 76.5(2) . .
O1 Gd1 O10 132.27(18) . .
O3 Gd1 O10 81.34(18) 2_656 .
O2 Gd1 O10 72.21(19) 2_656 .
O5 Gd1 O7 133.5(2) . .
O1 Gd1 O7 65.66(19) . .
O3 Gd1 O7 99.42(18) 2_656 .
O2 Gd1 O7 80.61(19) 2_656 .
O10 Gd1 O7 149.9(2) . .
O5 Gd1 O3 68.48(19) . .
O1 Gd1 O3 67.71(18) . .
O3 Gd1 O3 69.1(2) 2_656 .
O2 Gd1 O3 118.40(18) 2_656 .
O10 Gd1 O3 137.37(19) . .
O7 Gd1 O3 67.79(18) . .
O5 Gd1 N7 143.3(2) . 2_656
O1 Gd1 N7 85.8(2) . 2_656
O3 Gd1 N7 129.6(2) 2_656 2_656
O2 Gd1 N7 63.8(2) 2_656 2_656
O10 Gd1 N7 85.1(2) . 2_656
O7 Gd1 N7 71.2(2) . 2_656
O3 Gd1 N7 137.5(2) . 2_656
O5 Gd1 N1 72.0(2) . .
O1 Gd1 N1 61.54(19) . .
O3 Gd1 N1 143.7(2) 2_656 .
O2 Gd1 N1 123.8(2) 2_656 .
O10 Gd1 N1 71.1(2) . .
O7 Gd1 N1 116.4(2) . .
O3 Gd1 N1 117.5(2) . .
N7 Gd1 N1 72.1(2) 2_656 .
O5 Gd1 Gd1 84.99(14) . 2_656
O1 Gd1 Gd1 101.26(12) . 2_656
O3 Gd1 Gd1 38.26(12) 2_656 2_656
O2 Gd1 Gd1 83.69(12) 2_656 2_656
O10 Gd1 Gd1 119.35(13) . 2_656
O7 Gd1 Gd1 68.88(13) . 2_656
O3 Gd1 Gd1 36.36(12) . 2_656
N7 Gd1 Gd1 131.64(15) 2_656 2_656
N1 Gd1 Gd1 152.08(15) . 2_656
O5 Gd1 Gd2 105.77(16) . 2_656
O1 Gd1 Gd2 154.40(12) . 2_656
O3 Gd1 Gd2 30.87(13) 2_656 2_656
O2 Gd1 Gd2 34.99(13) 2_656 2_656
O10 Gd1 Gd2 73.33(13) . 2_656
O7 Gd1 Gd2 91.82(13) . 2_656
O3 Gd1 Gd2 93.25(12) . 2_656
N7 Gd1 Gd2 98.77(15) 2_656 2_656
N1 Gd1 Gd2 143.82(15) . 2_656
Gd1 Gd1 Gd2 57.143(12) 2_656 2_656
O3 Gd2 O6 119.1(2) . .
O3 Gd2 O1 68.51(18) . .
O6 Gd2 O1 84.3(2) . .
O3 Gd2 O9 81.56(19) . .
O6 Gd2 O9 146.8(2) . .
O1 Gd2 O9 128.8(2) . .
O3 Gd2 O2 64.94(18) . .
O6 Gd2 O2 89.0(2) . .
O1 Gd2 O2 121.50(18) . .
O9 Gd2 O2 76.4(2) . .
O3 Gd2 O8 77.1(2) . .
O6 Gd2 O8 151.2(2) . .
O1 Gd2 O8 80.2(2) . .
O9 Gd2 O8 52.4(2) . .
O2 Gd2 O8 119.8(2) . .
O3 Gd2 O7 67.50(18) . .
O6 Gd2 O7 51.6(2) . .
O1 Gd2 O7 62.51(17) . .
O9 Gd2 O7 140.12(19) . .
O2 Gd2 O7 68.16(17) . .
O8 Gd2 O7 135.5(2) . .
O3 Gd2 N5 121.18(19) . .
O6 Gd2 N5 76.6(2) . .
O1 Gd2 N5 160.8(2) . .
O9 Gd2 N5 70.3(2) . .
O2 Gd2 N5 58.81(19) . .
O8 Gd2 N5 117.1(2) . .
O7 Gd2 N5 104.23(19) . .
O3 Gd2 N3 119.2(2) . .
O6 Gd2 N3 84.8(2) . .
O1 Gd2 N3 58.89(19) . .
O9 Gd2 N3 108.5(2) . .
O2 Gd2 N3 173.7(2) . .
O8 Gd2 N3 66.4(2) . .
O7 Gd2 N3 108.35(19) . .
N5 Gd2 N3 118.4(2) . .
O3 Gd2 N4 159.6(2) . .
O6 Gd2 N4 81.3(2) . .
O1 Gd2 N4 117.34(19) . .
O9 Gd2 N4 80.2(2) . .
O2 Gd2 N4 118.79(19) . .
O8 Gd2 N4 84.5(2) . .
O7 Gd2 N4 132.9(2) . .
N5 Gd2 N4 60.1(2) . .
N3 Gd2 N4 59.3(2) . .
O3 Gd2 Gd1 31.22(13) . 2_656
O6 Gd2 Gd1 107.80(15) . 2_656
O1 Gd2 Gd1 94.93(13) . 2_656
O9 Gd2 Gd1 75.79(14) . 2_656
O2 Gd2 Gd1 33.76(13) . 2_656
O8 Gd2 Gd1 97.62(15) . 2_656
O7 Gd2 Gd1 64.65(13) . 2_656
N5 Gd2 Gd1 90.90(14) . 2_656
N3 Gd2 Gd1 150.36(15) . 2_656
N4 Gd2 Gd1 147.43(14) . 2_656
C5 N1 C1 116.9(7) . .
C5 N1 Gd1 116.1(5) . .
C1 N1 Gd1 126.6(6) . .
C6 N2 N3 108.5(6) . .
C7 N3 N2 114.9(7) . .
C7 N3 Gd2 124.2(6) . .
N2 N3 Gd2 120.2(5) . .
C12 N4 C8 115.9(8) . .
C12 N4 Gd2 121.5(5) . .
C8 N4 Gd2 122.4(5) . .
C13 N5 N6 115.1(7) . .
C13 N5 Gd2 122.4(6) . .
N6 N5 Gd2 122.3(5) . .
C14 N6 N5 109.3(7) . .
C19 N7 C15 117.1(7) . .
C19 N7 Gd1 124.6(6) . 2_656
C15 N7 Gd1 117.8(5) . 2_656
C6 O1 Gd1 130.9(5) . .
C6 O1 Gd2 124.3(5) . .
Gd1 O1 Gd2 103.75(19) . .
C14 O2 Gd1 124.1(5) . 2_656
C14 O2 Gd2 123.2(5) . .
Gd1 O2 Gd2 111.3(2) 2_656 .
Gd2 O3 Gd1 117.9(2) . 2_656
Gd2 O3 Gd1 103.20(19) . .
Gd1 O3 Gd1 105.4(2) 2_656 .
C20 O5 Gd1 138.2(7) . .
C22 O6 Gd2 98.4(5) . .
C22 O7 Gd1 149.3(5) . .
C22 O7 Gd2 87.9(5) . .
Gd1 O7 Gd2 96.3(2) . .
C24 O8 Gd2 92.7(6) . .
C24 O9 Gd2 93.0(6) . .
N1 C1 C2 123.1(9) . .
C3 C2 C1 118.2(9) . .
C2 C3 C4 119.8(9) . .
C5 C4 C3 118.4(9) . .
N1 C5 C4 123.5(8) . .
N1 C5 C6 113.8(7) . .
C4 C5 C6 122.6(8) . .
O1 C6 N2 126.4(7) . .
O1 C6 C5 117.1(7) . .
N2 C6 C5 116.4(7) . .
N3 C7 C8 117.8(8) . .
N4 C8 C9 123.2(8) . .
N4 C8 C7 115.1(8) . .
C9 C8 C7 121.7(8) . .
C10 C9 C8 120.0(8) . .
C9 C10 C11 117.9(8) . .
C12 C11 C10 118.8(8) . .
N4 C12 C11 124.1(8) . .
N4 C12 C13 114.6(8) . .
C11 C12 C13 121.2(8) . .
N5 C13 C12 120.4(8) . .
N6 C14 O2 125.7(8) . .
N6 C14 C15 117.1(8) . .
O2 C14 C15 117.2(8) . .
N7 C15 C16 122.9(8) . .
N7 C15 C14 114.1(7) . .
C16 C15 C14 122.9(8) . .
C17 C16 C15 119.3(9) . .
C16 C17 C18 119.2(9) . .
C17 C18 C19 118.6(9) . .
N7 C19 C18 122.9(9) . .
O4 C20 O5 125.7(10) . .
O4 C20 C21 119.8(10) . .
O5 C20 C21 114.5(10) . .
O6 C22 O7 121.4(8) . .
O6 C22 C23 119.7(9) . .
O7 C22 C23 118.9(9) . .
O8 C24 O9 120.9(9) . .
O8 C24 C25 120.1(10) . .
O9 C24 C25 119.0(10) . .

loop_
_geom_bond_atom_site_label_1
_geom_bond_atom_site_label_2
_geom_bond_distance
_geom_bond_site_symmetry_2
Gd1 O5 2.370(6) .
Gd1 O1 2.371(5) .
Gd1 O3 2.380(5) 2_656
Gd1 O2 2.419(6) 2_656
Gd1 O10 2.432(6) .
Gd1 O7 2.480(6) .
Gd1 O3 2.485(5) .
Gd1 N7 2.611(7) 2_656
Gd1 N1 2.730(7) .
Gd1 Gd1 3.8701(8) 2_656
Gd1 Gd2 4.0574(7) 2_656
Gd2 O3 2.356(5) .
Gd2 O6 2.409(6) .
Gd2 O1 2.452(5) .
Gd2 O9 2.469(6) .
Gd2 O2 2.496(5) .
Gd2 O8 2.499(6) .
Gd2 O7 2.613(6) .
Gd2 N5 2.635(7) .
Gd2 N3 2.649(7) .
Gd2 N4 2.668(7) .
Gd2 Gd1 4.0574(7) 2_656
N1 C5 1.341(10) .
N1 C1 1.351(10) .
N2 C6 1.297(11) .
N2 N3 1.404(9) .
N3 C7 1.281(11) .
N4 C12 1.343(10) .
N4 C8 1.354(10) .
N5 C13 1.273(10) .
N5 N6 1.393(9) .
N6 C14 1.291(10) .
N7 C19 1.343(10) .
N7 C15 1.354(10) .
N7 Gd1 2.611(7) 2_656
O1 C6 1.264(9) .
O2 C14 1.298(10) .
O2 Gd1 2.419(6) 2_656
O3 Gd1 2.380(5) 2_656
O4 C20 1.249(12) .
O5 C20 1.256(12) .
O6 C22 1.241(10) .
O7 C22 1.276(10) .
O8 C24 1.239(11) .
O9 C24 1.285(11) .
O11 C26 1.345(13) .
O12 C27 1.40(3) .
C1 C2 1.376(12) .
C2 C3 1.371(14) .
C3 C4 1.378(13) .
C4 C5 1.365(11) .
C5 C6 1.507(11) .
C7 C8 1.456(12) .
C8 C9 1.382(12) .
C9 C10 1.361(11) .
C10 C11 1.399(12) .
C11 C12 1.377(12) .
C12 C13 1.450(12) .
C14 C15 1.491(11) .
C15 C16 1.377(12) .
C16 C17 1.366(12) .
C17 C18 1.383(13) .
C18 C19 1.390(12) .
C20 C21 1.539(15) .
C22 C23 1.514(12) .
C24 C25 1.501(13) .
